data_1554723
loop_
_publ_author_name
'Zhang, He'
'Cao, Tongxiang'
'Luo, Hejiang'
'Chen, Lianfen'
'Zhu, Shifa'

_publ_section_title
;
 Enynone-enabled migratory insertion and Schmittel cyclization cascade for
 the synthesis of furan-fused fluorenes
;
_journal_issue 8
_journal_name_full 'Organic Chemistry Frontiers'
_journal_page_first 1118
_journal_paper_doi 10.1039/C9QO00045C
_journal_volume 6
_journal_year 2019
_chemical_formula_moiety 'C29 H28 O2'
_chemical_formula_sum 'C29 H28 O2'
_chemical_formula_weight 408.51
_space_group_crystal_system triclinic
_space_group_IT_number 2
_space_group_name_Hall '-P 1'
_space_group_name_H-M_alt 'P -1'
_atom_sites_solution_hydrogens mixed
_atom_sites_solution_primary dual
_audit_creation_date 2018-07-11
_audit_creation_method
;
Olex2 1.2
(compiled 2018.05.29 svn.r3508 for OlexSys, GUI svn.r5506)
;
_audit_update_record
;
2019-01-02 deposited with the CCDC.	2019-02-20 downloaded from the CCDC.
;
_cell_angle_alpha 73.729(5)
_cell_angle_beta 86.050(5)
_cell_angle_gamma 65.798(5)
_cell_formula_units_Z 2
_cell_length_a 10.2239(5)
_cell_length_b 11.0090(6)
_cell_length_c 11.0538(6)
_cell_measurement_reflns_used 4498
_cell_measurement_temperature 100.00(10)
_cell_measurement_theta_max 28.6670
_cell_measurement_theta_min 2.8240
_cell_volume 1087.85(11)
_computing_cell_refinement 'CrysAlisPro 1.171.38.43f (Rigaku OD, 2015)'
_computing_data_collection 'CrysAlisPro 1.171.38.43f (Rigaku OD, 2015)'
_computing_data_reduction 'CrysAlisPro 1.171.38.43f (Rigaku OD, 2015)'
_computing_molecular_graphics 'Olex2 (Dolomanov et al., 2009)'
_computing_publication_material 'Olex2 (Dolomanov et al., 2009)'
_computing_structure_refinement 'ShelXL (Sheldrick, 2015)'
_computing_structure_solution 'ShelXT (Sheldrick, 2015)'
_diffrn_ambient_environment N~2~
_diffrn_ambient_temperature 100.00(10)
_diffrn_detector 'CCD plate'
_diffrn_detector_area_resol_mean 5.2684
_diffrn_detector_type AtlasS2
_diffrn_measured_fraction_theta_full 1.000
_diffrn_measured_fraction_theta_max 1.000
_diffrn_measurement_details
;
List of Runs (angles in degrees, time in seconds):

  # Type    Start    End  Width  t~exp~   \w     \q     \k     \f   Frames
#--------------------------------------------------------------------------
  1  \w    -60.00  40.00   1.00    1.00    --   11.74 -57.00  90.00  100
  2  \w    -21.00  88.00   1.00    1.00    --   11.74  77.00   0.00  109
  3  \w    -16.00  85.00   1.00    1.00    --   11.74  57.00-120.00  101
  4  \w     34.00  99.00   1.00    1.00    --   11.74-178.00  90.00   65
  5  \w    -16.00  23.00   1.00    1.00    --   11.74  57.00 120.00   39
  6  \w    -20.00  16.00   1.00    1.00    --   11.74 -99.00 -90.00   36
;
_diffrn_measurement_device 'four-circle diffractometer'
_diffrn_measurement_device_type 'SuperNova, Dual, Cu at zero, AtlasS2'
_diffrn_measurement_method '\w scans'
_diffrn_orient_matrix_type 'CrysAlisPro convention (1999,Acta A55,543-557)'
_diffrn_orient_matrix_UB_11 0.0130985000
_diffrn_orient_matrix_UB_12 -0.0709422000
_diffrn_orient_matrix_UB_13 0.0252903000
_diffrn_orient_matrix_UB_21 0.0729299000
_diffrn_orient_matrix_UB_22 -0.0191298000
_diffrn_orient_matrix_UB_23 -0.0153906000
_diffrn_orient_matrix_UB_31 0.0176374000
_diffrn_orient_matrix_UB_32 0.0022868000
_diffrn_orient_matrix_UB_33 0.0600352000
_diffrn_radiation_monochromator mirror
_diffrn_radiation_probe x-ray
_diffrn_radiation_type MoK\a
_diffrn_radiation_wavelength 0.71073
_diffrn_reflns_av_R_equivalents 0.0404
_diffrn_reflns_av_unetI/netI 0.0473
_diffrn_reflns_Laue_measured_fraction_full 1.000
_diffrn_reflns_Laue_measured_fraction_max 1.000
_diffrn_reflns_limit_h_max 12
_diffrn_reflns_limit_h_min -12
_diffrn_reflns_limit_k_max 12
_diffrn_reflns_limit_k_min -13
_diffrn_reflns_limit_l_max 12
_diffrn_reflns_limit_l_min -13
_diffrn_reflns_number 11241
_diffrn_reflns_point_group_measured_fraction_full 1.000
_diffrn_reflns_point_group_measured_fraction_max 1.000
_diffrn_reflns_theta_full 24.999
_diffrn_reflns_theta_max 24.999
_diffrn_reflns_theta_min 2.111
_diffrn_source 'micro-focus sealed X-ray tube'
_diffrn_source_type 'SuperNova (Mo) X-ray Source'
_exptl_absorpt_coefficient_mu 0.076
_exptl_absorpt_correction_T_max 1.00000
_exptl_absorpt_correction_T_min 0.07293
_exptl_absorpt_correction_type multi-scan
_exptl_absorpt_process_details
;
CrysAlisPro 1.171.38.43f (Rigaku Oxford Diffraction, 2015)
Empirical absorption correction using spherical harmonics,
 implemented in SCALE3 ABSPACK scaling algorithm.
;
_exptl_crystal_colour colourless
_exptl_crystal_colour_primary colourless
_exptl_crystal_density_diffrn 1.247
_exptl_crystal_description block
_exptl_crystal_F_000 436
_exptl_crystal_size_max 0.13
_exptl_crystal_size_mid 0.12
_exptl_crystal_size_min 0.11
_refine_diff_density_max 0.227
_refine_diff_density_min -0.178
_refine_diff_density_rms 0.041
_refine_ls_extinction_coef 0.025(3)
_refine_ls_extinction_expression Fc^*^=kFc[1+0.001xFc^2^\l^3^/sin(2\q)]^-1/4^
_refine_ls_extinction_method 'SHELXL-2018/3 (Sheldrick 2018)'
_refine_ls_goodness_of_fit_ref 1.043
_refine_ls_hydrogen_treatment mixed
_refine_ls_matrix_type full
_refine_ls_number_parameters 292
_refine_ls_number_reflns 3818
_refine_ls_number_restraints 0
_refine_ls_restrained_S_all 1.043
_refine_ls_R_factor_all 0.0577
_refine_ls_R_factor_gt 0.0458
_refine_ls_shift/su_max 0.000
_refine_ls_shift/su_mean 0.000
_refine_ls_structure_factor_coef Fsqd
_refine_ls_weighting_details 'w=1/[\s^2^(Fo^2^)+(0.0561P)^2^+0.1795P] where P=(Fo^2^+2Fc^2^)/3'
_refine_ls_weighting_scheme calc
_refine_ls_wR_factor_gt 0.1096
_refine_ls_wR_factor_ref 0.1198
_reflns_Friedel_coverage 0.000
_reflns_number_gt 3052
_reflns_number_total 3818
_reflns_threshold_expression 'I > 2\s(I)'
_cod_data_source_file c9qo00045c2.cif
_cod_data_source_block c29
_cod_database_code 1554723
_shelx_shelxl_version_number 2018/3
_shelx_space_group_comment
;
The symmetry employed for this shelxl refinement is uniquely defined
by the following loop, which should always be used as a source of
symmetry information in preference to the above space-group names.
They are only intended as comments.
;
_reflns_odcompleteness_completeness 99.96
_reflns_odcompleteness_iscentric 1
_reflns_odcompleteness_theta 26.32
_olex2_refinement_description
;
1. Fixed Uiso
 At 1.2 times of:
  All C(H) groups, All C(H,H) groups
 At 1.5 times of:
  All C(H,H,H) groups
2.a Secondary CH2 refined with riding coordinates:
 C24(H24A,H24B), C25(H25A,H25B), C26(H26A,H26B), C27(H27A,H27B)
2.b Aromatic/amide H refined with riding coordinates:
 C15(H15), C19(H19), C12(H12), C11(H11), C9(H9), C16(H16), C10(H10), C18(H18),
 C17(H17)
2.c Idealised Me refined as rotating group:
 C22(H22A,H22B,H22C), C23(H23A,H23B,H23C), C28(H28A,H28B,H28C)
;
_olex2_submission_special_instructions 'No special instructions were received'
_oxdiff_exptl_absorpt_empirical_details
;
Empirical correction (ABSPACK) includes:
- Absorption correction using spherical harmonics
- Frame scaling
- Detector area scaling
;
_oxdiff_exptl_absorpt_empirical_full_max 7.065
_oxdiff_exptl_absorpt_empirical_full_min 0.537

loop_
_space_group_symop_operation_xyz
'x, y, z'
'-x, -y, -z'

loop_
_atom_site_label
_atom_site_type_symbol
_atom_site_fract_x
_atom_site_fract_y
_atom_site_fract_z
_atom_site_U_iso_or_equiv
_atom_site_adp_type
_atom_site_occupancy
_atom_site_site_symmetry_order
_atom_site_calc_flag
_atom_site_refinement_flags_posn
O1 O 0.36263(12) 0.19055(11) 0.85450(10) 0.0249(3) Uani 1 1 d .
O2 O 0.55052(14) 0.25367(14) 1.14998(11) 0.0381(4) Uani 1 1 d .
C20 C 0.53102(17) 0.21703(16) 0.95406(14) 0.0215(4) Uani 1 1 d .
C14 C 0.75946(17) 0.32138(16) 0.80149(14) 0.0207(4) Uani 1 1 d .
C4 C 0.63890(17) 0.30836(16) 0.61381(14) 0.0208(4) Uani 1 1 d .
C2 C 0.55751(17) 0.24446(16) 0.81997(14) 0.0205(4) Uani 1 1 d .
C1 C 0.45021(17) 0.22783(16) 0.76411(14) 0.0213(4) Uani 1 1 d .
C13 C 0.71868(17) 0.35605(16) 0.50721(14) 0.0218(4) Uani 1 1 d .
C5 C 0.52913(17) 0.28700(16) 0.56258(14) 0.0211(4) Uani 1 1 d .
C3 C 0.65483(17) 0.28915(16) 0.74392(14) 0.0205(4) Uani 1 1 d .
C21 C 0.41402(17) 0.18685(17) 0.96829(14) 0.0226(4) Uani 1 1 d .
C29 C 0.61398(18) 0.20465(17) 1.06584(15) 0.0248(4) Uani 1 1 d .
C7 C 0.53451(19) 0.31889(19) 0.42113(15) 0.0241(4) Uani 1 1 d .
C15 C 0.90705(18) 0.24427(18) 0.80351(14) 0.0266(4) Uani 1 1 d .
H15 H 0.942038 0.172194 0.765693 0.032 Uiso 1 1 calc R
C6 C 0.42858(17) 0.24817(16) 0.63542(14) 0.0222(4) Uani 1 1 d .
C19 C 0.70998(19) 0.42882(17) 0.85856(14) 0.0263(4) Uani 1 1 d .
H19 H 0.611843 0.481844 0.857322 0.032 Uiso 1 1 calc R
C8 C 0.65886(17) 0.35998(16) 0.39479(14) 0.0231(4) Uani 1 1 d .
C12 C 0.83379(18) 0.39397(17) 0.50200(15) 0.0252(4) Uani 1 1 d .
H12 H 0.873846 0.392670 0.575634 0.030 Uiso 1 1 calc R
C24 C 0.30859(18) 0.23047(17) 0.58204(15) 0.0252(4) Uani 1 1 d .
H24A H 0.298779 0.272173 0.491508 0.030 Uiso 1 1 calc R
H24B H 0.219675 0.280075 0.617385 0.030 Uiso 1 1 calc R
C11 C 0.88833(19) 0.43372(17) 0.38614(15) 0.0285(4) Uani 1 1 d .
H11 H 0.965149 0.459036 0.382451 0.034 Uiso 1 1 calc R
C9 C 0.71390(19) 0.39991(18) 0.27965(15) 0.0284(4) Uani 1 1 d .
H9 H 0.673763 0.402470 0.205497 0.034 Uiso 1 1 calc R
C22 C 0.33728(19) 0.14415(18) 1.08047(15) 0.0283(4) Uani 1 1 d .
H22A H 0.243768 0.216869 1.078695 0.043 Uiso 1 1 calc GR
H22B H 0.390967 0.126636 1.155998 0.043 Uiso 1 1 calc GR
H22C H 0.327624 0.061411 1.079063 0.043 Uiso 1 1 calc GR
C25 C 0.33016(18) 0.07954(18) 0.60803(15) 0.0269(4) Uani 1 1 d .
H25A H 0.335876 0.038906 0.698568 0.032 Uiso 1 1 calc R
H25B H 0.421001 0.029010 0.575794 0.032 Uiso 1 1 calc R
C16 C 1.00214(19) 0.2737(2) 0.86110(16) 0.0323(4) Uani 1 1 d .
H16 H 1.100474 0.222146 0.861077 0.039 Uiso 1 1 calc R
C10 C 0.82918(19) 0.43594(18) 0.27603(16) 0.0308(4) Uani 1 1 d .
H10 H 0.867222 0.461839 0.199116 0.037 Uiso 1 1 calc R
C26 C 0.21074(18) 0.06163(18) 0.54890(15) 0.0277(4) Uani 1 1 d .
H26A H 0.219851 -0.032754 0.584972 0.033 Uiso 1 1 calc R
H26B H 0.118892 0.122850 0.571420 0.033 Uiso 1 1 calc R
C23 C 0.77330(19) 0.12162(19) 1.07916(16) 0.0337(5) Uani 1 1 d .
H23A H 0.821073 0.182484 1.070079 0.051 Uiso 1 1 calc GR
H23B H 0.802206 0.073630 1.015044 0.051 Uiso 1 1 calc GR
H23C H 0.798640 0.055559 1.160876 0.051 Uiso 1 1 calc GR
C18 C 0.8044(2) 0.45792(19) 0.91702(16) 0.0334(5) Uani 1 1 d .
H18 H 0.769815 0.529763 0.955120 0.040 Uiso 1 1 calc R
C17 C 0.9508(2) 0.3798(2) 0.91874(16) 0.0360(5) Uani 1 1 d .
H17 H 1.014575 0.398693 0.958639 0.043 Uiso 1 1 calc R
C27 C 0.21062(19) 0.0914(2) 0.40610(16) 0.0322(4) Uani 1 1 d .
H27A H 0.303845 0.033444 0.382851 0.039 Uiso 1 1 calc R
H27B H 0.195999 0.187271 0.369332 0.039 Uiso 1 1 calc R
C28 C 0.0953(2) 0.0654(2) 0.35118(17) 0.0384(5) Uani 1 1 d .
H28A H 0.101886 0.083424 0.261338 0.058 Uiso 1 1 calc GR
H28B H 0.002323 0.125759 0.370187 0.058 Uiso 1 1 calc GR
H28C H 0.108811 -0.029266 0.387352 0.058 Uiso 1 1 calc GR
H7A H 0.442(2) 0.3931(19) 0.3798(16) 0.035(5) Uiso 1 1 d .
H7B H 0.5476(18) 0.2383(19) 0.3888(15) 0.029(5) Uiso 1 1 d .

loop_
_atom_site_aniso_label
_atom_site_aniso_U_11
_atom_site_aniso_U_22
_atom_site_aniso_U_33
_atom_site_aniso_U_23
_atom_site_aniso_U_13
_atom_site_aniso_U_12
O1 0.0234(7) 0.0307(7) 0.0230(6) -0.0065(5) 0.0018(5) -0.0141(5)
O2 0.0441(8) 0.0464(8) 0.0284(7) -0.0197(6) 0.0035(6) -0.0171(7)
C20 0.0216(9) 0.0197(9) 0.0221(8) -0.0077(7) 0.0011(6) -0.0061(7)
C14 0.0230(9) 0.0223(9) 0.0175(8) -0.0038(7) 0.0013(6) -0.0110(7)
C4 0.0199(9) 0.0176(9) 0.0235(8) -0.0075(7) 0.0004(6) -0.0050(7)
C2 0.0197(9) 0.0184(8) 0.0218(8) -0.0067(7) -0.0001(6) -0.0053(7)
C1 0.0187(9) 0.0223(9) 0.0231(8) -0.0052(7) 0.0022(6) -0.0094(7)
C13 0.0223(9) 0.0168(8) 0.0248(9) -0.0068(7) 0.0017(6) -0.0060(7)
C5 0.0232(9) 0.0175(8) 0.0218(8) -0.0062(7) -0.0015(6) -0.0066(7)
C3 0.0194(9) 0.0182(8) 0.0228(8) -0.0071(7) 0.0003(6) -0.0056(7)
C21 0.0230(9) 0.0222(9) 0.0223(8) -0.0078(7) 0.0011(6) -0.0079(7)
C29 0.0308(10) 0.0239(9) 0.0227(9) -0.0051(7) 0.0017(7) -0.0151(8)
C7 0.0272(10) 0.0242(10) 0.0212(9) -0.0064(7) -0.0009(7) -0.0104(8)
C15 0.0253(10) 0.0305(10) 0.0247(9) -0.0095(7) 0.0039(7) -0.0112(8)
C6 0.0234(9) 0.0185(9) 0.0255(9) -0.0066(7) -0.0023(6) -0.0084(7)
C19 0.0275(10) 0.0254(9) 0.0244(9) -0.0059(7) -0.0012(7) -0.0094(8)
C8 0.0254(9) 0.0178(9) 0.0241(9) -0.0066(7) 0.0016(7) -0.0063(7)
C12 0.0262(10) 0.0240(9) 0.0261(9) -0.0074(7) 0.0012(7) -0.0103(8)
C24 0.0238(10) 0.0274(10) 0.0256(9) -0.0075(7) -0.0017(7) -0.0112(8)
C11 0.0273(10) 0.0266(10) 0.0330(10) -0.0073(8) 0.0056(7) -0.0136(8)
C9 0.0343(11) 0.0285(10) 0.0230(9) -0.0075(7) 0.0026(7) -0.0131(8)
C22 0.0296(10) 0.0315(10) 0.0254(9) -0.0079(8) 0.0044(7) -0.0143(8)
C25 0.0265(10) 0.0277(10) 0.0278(9) -0.0067(7) 0.0010(7) -0.0129(8)
C16 0.0229(10) 0.0431(12) 0.0321(10) -0.0069(8) -0.0006(7) -0.0168(9)
C10 0.0365(11) 0.0306(10) 0.0263(9) -0.0067(8) 0.0087(7) -0.0165(9)
C26 0.0268(10) 0.0268(10) 0.0341(10) -0.0108(8) 0.0035(7) -0.0140(8)
C23 0.0325(11) 0.0380(11) 0.0283(9) -0.0032(8) -0.0037(7) -0.0151(9)
C18 0.0430(12) 0.0281(10) 0.0332(10) -0.0098(8) -0.0046(8) -0.0167(9)
C17 0.0410(12) 0.0439(12) 0.0339(10) -0.0068(9) -0.0062(8) -0.0291(10)
C27 0.0301(10) 0.0391(11) 0.0335(10) -0.0146(8) 0.0040(7) -0.0174(9)
C28 0.0400(12) 0.0426(12) 0.0412(11) -0.0172(9) -0.0023(8) -0.0209(10)

loop_
_atom_type_symbol
_atom_type_description
_atom_type_scat_dispersion_real
_atom_type_scat_dispersion_imag
_atom_type_scat_source
C C 0.0033 0.0016 'International Tables Vol C Tables 4.2.6.8 and 6.1.1.4'
H H 0.0000 0.0000 'International Tables Vol C Tables 4.2.6.8 and 6.1.1.4'
O O 0.0106 0.0060 'International Tables Vol C Tables 4.2.6.8 and 6.1.1.4'

loop_
_geom_angle_atom_site_label_1
_geom_angle_atom_site_label_2
_geom_angle_atom_site_label_3
_geom_angle
C21 O1 C1 106.17(12)
C2 C20 C29 132.11(15)
C21 C20 C2 106.66(13)
C21 C20 C29 120.91(14)
C15 C14 C3 121.87(15)
C19 C14 C3 119.66(15)
C19 C14 C15 118.44(15)
C5 C4 C13 107.64(13)
C3 C4 C13 130.71(15)
C3 C4 C5 121.60(14)
C1 C2 C20 105.17(13)
C1 C2 C3 119.87(14)
C3 C2 C20 134.79(15)
O1 C1 C2 110.48(13)
O1 C1 C6 123.33(14)
C6 C1 C2 126.18(14)
C8 C13 C4 108.28(14)
C12 C13 C4 132.41(14)
C12 C13 C8 119.31(15)
C4 C5 C7 110.27(14)
C6 C5 C4 123.34(14)
C6 C5 C7 126.33(14)
C4 C3 C14 123.90(14)
C4 C3 C2 115.93(14)
C2 C3 C14 120.06(13)
O1 C21 C22 115.22(14)
C20 C21 O1 111.51(14)
C20 C21 C22 133.17(15)
O2 C29 C20 119.67(15)
O2 C29 C23 120.49(15)
C20 C29 C23 119.63(15)
C8 C7 C5 103.11(13)
C16 C15 C14 120.78(17)
C1 C6 C24 123.06(14)
C5 C6 C1 113.01(14)
C5 C6 C24 123.93(14)
C18 C19 C14 121.00(16)
C13 C8 C7 110.68(14)
C9 C8 C13 120.68(16)
C9 C8 C7 128.63(15)
C11 C12 C13 119.59(15)
C6 C24 C25 113.88(13)
C10 C11 C12 120.53(16)
C8 C9 C10 119.38(16)
C24 C25 C26 113.71(14)
C17 C16 C15 119.94(17)
C9 C10 C11 120.50(16)
C27 C26 C25 114.55(14)
C19 C18 C17 119.84(17)
C16 C17 C18 119.99(17)
C26 C27 C28 113.11(15)

loop_
_geom_bond_atom_site_label_1
_geom_bond_atom_site_label_2
_geom_bond_distance
O1 C1 1.3846(19)
O1 C21 1.3801(18)
O2 C29 1.220(2)
C20 C2 1.457(2)
C20 C21 1.355(2)
C20 C29 1.490(2)
C14 C3 1.485(2)
C14 C15 1.393(2)
C14 C19 1.392(2)
C4 C13 1.484(2)
C4 C5 1.419(2)
C4 C3 1.405(2)
C2 C1 1.393(2)
C2 C3 1.412(2)
C1 C6 1.395(2)
C13 C8 1.405(2)
C13 C12 1.394(2)
C5 C7 1.506(2)
C5 C6 1.393(2)
C21 C22 1.489(2)
C29 C23 1.499(2)
C7 C8 1.501(2)
C15 C16 1.383(2)
C6 C24 1.500(2)
C19 C18 1.381(2)
C8 C9 1.386(2)
C12 C11 1.389(2)
C24 C25 1.527(2)
C11 C10 1.386(2)
C9 C10 1.384(2)
C25 C26 1.529(2)
C16 C17 1.384(3)
C26 C27 1.520(2)
C18 C17 1.385(3)
C27 C28 1.521(2)
